data_9011877
loop_
_publ_author_name
'Krutik, V. M.'
'Pushcharovsky, D. Y.'
'Khomyakov, A. P.'
'Pobedimskaya, E. A.'
'Belov, N. V.'

_publ_section_title
;
 Anion radical of mixed type (four [S4O12] rings and P orthotetrahedra)
 in the structure of monoclinic fosinaite
;
_journal_name_full 'Soviet Physics Crystallography'
_journal_page_first 138
_journal_page_last 142
_journal_volume 25
_journal_year 1980
_chemical_compound_source 'Khibiny pegmatites, Kola Peninsula, Russia'
_chemical_formula_sum 'Ca2 Na6 O14 P2 Si2'
_chemical_name_mineral Clinophosinaite
_space_group_IT_number 13
_symmetry_space_group_name_Hall '-P 2yc'
_symmetry_space_group_name_H-M 'P 1 2/c 1'
_cell_angle_alpha 90
_cell_angle_beta 91.93
_cell_angle_gamma 90
_cell_length_a 7.303
_cell_length_b 12.201
_cell_length_c 14.715
_cell_formula_units_Z 4
_cell_volume 1310.420
_database_code_amcsd 0015582
_exptl_crystal_density_diffrn 2.840
_cod_original_formula_sum 'Na6 Ca2 Si2 P2 O14'
_cod_database_code 9011877

loop_
_space_group_symop_operation_xyz
x,y,z
x,-y,1/2+z
-x,y,1/2-z
-x,-y,-z

loop_
_atom_site_aniso_label
_atom_site_aniso_U_11
_atom_site_aniso_U_22
_atom_site_aniso_U_33
_atom_site_aniso_U_12
_atom_site_aniso_U_13
_atom_site_aniso_U_23
Na1 0.02178 0.02036 0.03430 0.00000 -0.00060 0.00000
Na2 0.04178 0.01538 0.04229 0.00000 0.00707 0.00000
Na3 0.08904 0.01176 0.10333 0.00000 -0.07950 0.00000
Na4 0.07535 0.01893 0.04449 0.00000 -0.03203 0.00000
Na5 0.02432 0.01139 0.02969 0.00000 -0.00772 0.00000
Na6 0.01115 0.00747 0.00679 -0.00253 -0.00402 0.00727
Na7 0.03012 0.04201 0.02904 -0.00997 0.00517 -0.00436
Na8 0.01733 0.01538 0.01030 0.00086 0.00049 0.00073
Na9 0.05166 0.01124 0.08021 -0.00086 -0.00506 0.01036
Ca1 0.00734 0.00845 0.00866 -0.00289 0.00087 0.00200
Ca2 0.03012 0.00747 0.01644 0.00000 0.01680 0.00000
Ca3 0.01317 0.03002 0.00898 0.00744 -0.00114 0.00264
Si1 0.00910 0.00988 0.00657 -0.00072 -0.00201 0.00036
Si2 0.00772 0.01124 0.00625 0.00072 0.00011 0.00036
P1 0.00910 0.00988 0.00657 0.00023 -0.00201 0.00164
P2 0.00861 0.00958 0.00844 -0.00072 -0.00114 0.00036
O1 0.02761 0.00769 0.02038 -0.00036 0.00223 0.00182
O2 0.03177 0.02149 0.00614 0.01277 -0.00353 0.00009
O3 0.01379 0.09118 0.02465 0.01579 -0.00038 0.00464
O4 0.03506 0.01350 0.00537 0.00442 -0.00185 -0.00082
O5 0.03913 0.00958 0.01589 -0.00099 0.00402 -0.00500
O6 0.03633 0.01893 0.02926 -0.01263 0.01289 0.00073
O7 0.03519 0.00566 0.03419 0.00072 0.00353 -0.00291
O8 0.02089 0.03514 0.00449 -0.00568 -0.00098 0.00264
O9 0.00999 0.02074 0.02071 0.00189 -0.00566 0.00564
O10 0.01012 0.02451 0.01841 -0.00329 -0.00114 0.00918
O11 0.02596 0.01795 0.03693 -0.00036 0.00392 -0.01518
O12 0.03166 0.02074 0.14200 -0.00352 0.04736 -0.01327
O13 0.17464 0.03545 0.02904 -0.00176 0.01098 -0.00618
O14 0.02988 0.03454 0.13488 -0.00582 -0.03469 -0.00709
O15 0.03190 -0.00415 -0.00241 0.01719 0.02023 0.00854
O16 0.11044 0.05113 0.01523 -0.04733 0.03850 -0.04554
O17 0.01633 -0.02051 0.05062 0.00199 0.07189 0.00982

loop_
_atom_site_label
_atom_site_fract_x
_atom_site_fract_y
_atom_site_fract_z
_atom_site_occupancy
_atom_site_U_iso_or_equiv
Na1 0.00000 0.46220 0.25000 1.00000 0.02546
Na2 0.00000 0.17090 0.25000 1.00000 0.03242
Na3 0.50000 0.12510 0.75000 1.00000 0.05281
Na4 0.50000 0.16410 0.25000 1.00000 0.04028
Na5 0.50000 0.45450 0.25000 1.00000 0.02330
Na6 0.50000 0.50000 0.00000 1.00000 0.00912
Na7 0.48410 0.17600 -0.00550 1.00000 0.03420
Na8 0.25520 0.33780 0.39070 1.00000 0.01216
Na9 0.26720 0.00410 0.11650 1.00000 0.04420
Ca1 0.00000 0.50000 0.00000 1.00000 0.00621
Ca2 0.00000 0.14340 0.75000 1.00000 0.01849
Ca3 0.00020 0.19090 0.51470 1.00000 0.01545
Si1 0.30050 0.31570 0.63910 1.00000 0.00671
Si2 0.26580 0.35780 0.84050 1.00000 0.00595
P1 0.25430 0.30660 0.13400 1.00000 0.00785
P2 0.24310 0.02810 0.37970 1.00000 0.01102
O1 0.24960 0.18780 0.64990 1.00000 0.01722
O2 0.21440 0.36810 0.54770 1.00000 0.02064
O3 0.47590 0.32030 0.86510 1.00000 0.03698
O4 0.25380 0.38790 0.72980 1.00000 0.01862
O5 0.21830 0.46890 0.89000 1.00000 0.01722
O6 0.14270 0.25260 0.85930 1.00000 0.02774
O7 0.25860 0.18580 0.10430 1.00000 0.02634
O8 0.25090 0.31550 0.23790 1.00000 0.02052
O9 0.07430 0.35450 0.09250 1.00000 0.01608
O10 0.42230 0.36440 0.09990 1.00000 0.01532
O11 0.23480 0.15010 0.40820 1.00000 0.02368
O12 0.07420 0.02630 0.91470 0.50000 0.04901
O13 0.20800 0.01510 0.27960 0.50000 0.04851
O14 0.42260 0.02060 0.90880 0.50000 0.04673
O15 0.38540 0.01850 0.30280 0.50000 0.01102
O16 0.26150 0.05170 0.95650 0.50000 0.04040
O17 0.06680 0.01210 0.31490 0.50000 0.03876

loop_
_cod_related_entry_id
_cod_related_entry_database
_cod_related_entry_code
1 AMCSD 0015582
